data_4122871
loop_
_publ_author_name
'Zhang, Ying-Ying'
'Shen, Xu-Yu'
'Weng, Lin-Hong'
'Jin, Guo-Xin'

_publ_section_title
;
 Octadecanuclear Macrocycles and Nonanuclear Bowl-Shaped Structures Based
 on Two Analogous Pyridyl-Substituted Imidazole-4,5-dicarboxylate Ligands.
;
_journal_issue 44
_journal_name_full 'Journal of the American Chemical Society'
_journal_page_first 15521
_journal_page_last 15524
_journal_paper_doi 10.1021/ja5096914
_journal_volume 136
_journal_year 2014
_chemical_formula_sum 'C43 H61 Cl4 Li N3 O7 Rh3'
_chemical_formula_weight 1189.41
_chemical_name_systematic
; 
 ? 
;
_space_group_crystal_system triclinic
_space_group_IT_number 2
_space_group_name_Hall '-P 1'
_space_group_name_H-M_alt 'P -1'
_symmetry_space_group_name_Hall '-P 1'
_symmetry_space_group_name_H-M 'P -1'
_atom_sites_solution_hydrogens mixed
_audit_creation_method SHELXL-2013
_cell_angle_alpha 104.2050(10)
_cell_angle_beta 97.8780(10)
_cell_angle_gamma 103.1110(10)
_cell_formula_units_Z 2
_cell_length_a 7.9644(7)
_cell_length_b 15.4104(14)
_cell_length_c 21.4544(19)
_cell_measurement_reflns_used 9926
_cell_measurement_temperature 173(2)
_cell_measurement_theta_max 27.48
_cell_measurement_theta_min 2.68
_cell_volume 2433.8(4)
_computing_cell_refinement 'Bruker SAINT'
_computing_data_collection 'Bruker APEX2'
_computing_data_reduction 'Bruker SAINT'
_computing_molecular_graphics 'Bruker SHELXTL'
_computing_publication_material 'Bruker SHELXTL'
_computing_structure_refinement 'SHELXL-2013 (Sheldrick, 2013)'
_computing_structure_solution 'SHELXS-97 (Sheldrick, 2008)'
_diffrn_ambient_temperature 173(2)
_diffrn_measured_fraction_theta_full 0.980
_diffrn_measured_fraction_theta_max 0.979
_diffrn_measurement_device_type 'Bruker APEX-II CCD'
_diffrn_measurement_method '\f and \w scans'
_diffrn_radiation_type MoK\a
_diffrn_radiation_wavelength 0.71073
_diffrn_reflns_av_R_equivalents 0.0206
_diffrn_reflns_av_unetI/netI 0.0382
_diffrn_reflns_Laue_measured_fraction_full 0.980
_diffrn_reflns_Laue_measured_fraction_max 0.979
_diffrn_reflns_limit_h_max 10
_diffrn_reflns_limit_h_min -10
_diffrn_reflns_limit_k_max 19
_diffrn_reflns_limit_k_min -18
_diffrn_reflns_limit_l_max 27
_diffrn_reflns_limit_l_min -26
_diffrn_reflns_number 17651
_diffrn_reflns_point_group_measured_fraction_full 0.980
_diffrn_reflns_point_group_measured_fraction_max 0.979
_diffrn_reflns_theta_full 25.242
_diffrn_reflns_theta_max 27.487
_diffrn_reflns_theta_min 1.000
_exptl_absorpt_coefficient_mu 1.274
_exptl_absorpt_correction_T_max 0.746
_exptl_absorpt_correction_T_min 0.647
_exptl_absorpt_correction_type multi-scan
_exptl_absorpt_process_details sadabs
_exptl_crystal_colour orange
_exptl_crystal_density_diffrn 1.623
_exptl_crystal_description sheet
_exptl_crystal_F_000 1204
_exptl_crystal_size_max 0.420
_exptl_crystal_size_mid 0.200
_exptl_crystal_size_min 0.040
_platon_squeeze_details ' '
_refine_diff_density_max 0.983
_refine_diff_density_min -0.779
_refine_diff_density_rms 0.186
_refine_ls_extinction_method none
_refine_ls_goodness_of_fit_ref 1.081
_refine_ls_hydrogen_treatment mixed
_refine_ls_matrix_type full
_refine_ls_number_parameters 557
_refine_ls_number_reflns 10924
_refine_ls_number_restraints 1
_refine_ls_restrained_S_all 1.081
_refine_ls_R_factor_all 0.0432
_refine_ls_R_factor_gt 0.0358
_refine_ls_shift/su_max 0.004
_refine_ls_shift/su_mean 0.000
_refine_ls_structure_factor_coef Fsqd
_refine_ls_weighting_details
; 
 w=1/[\s^2^(Fo^2^)+(0.0974P)^2^+2.6021P] 
 where P=(Fo^2^+2Fc^2^)/3 
;
_refine_ls_weighting_scheme calc
_refine_ls_wR_factor_gt 0.1270
_refine_ls_wR_factor_ref 0.1435
_reflns_Friedel_coverage 0.000
_reflns_number_gt 9406
_reflns_number_total 10924
_reflns_threshold_expression 'I > 2\s(I)'
_cod_data_source_file ja5096914_si_001.cif
_cod_data_source_block 6
_cod_depositor_comments 'Adding full bibliography for 4122867--4122872.cif.'
_cod_database_code 4122871
_shelx_space_group_comment
; 
The symmetry employed for this shelxl refinement is uniquely defined 
by the following loop, which should always be used as a source of 
symmetry information in preference to the above space-group names. 
They are only intended as comments. 
;
_shelx_estimated_absorpt_t_min 0.617
_shelx_estimated_absorpt_t_max 0.951
_shelxl_version_number 2013-2

loop_
_space_group_symop_operation_xyz
'x, y, z'
'-x, -y, -z'

loop_
_atom_site_label
_atom_site_type_symbol
_atom_site_fract_x
_atom_site_fract_y
_atom_site_fract_z
_atom_site_U_iso_or_equiv
_atom_site_adp_type
_atom_site_occupancy
_atom_site_site_symmetry_order
_atom_site_calc_flag
_atom_site_refinement_flags_posn
_atom_site_refinement_flags_adp
Rh1 Rh 1.11787(4) 0.56990(2) 0.33250(2) 0.01420(9) Uani 1 1 d . .
Rh2 Rh 0.82324(4) 0.21535(2) 0.08166(2) 0.01322(9) Uani 1 1 d . .
Rh3 Rh 0.81451(4) 0.10656(2) 0.35792(2) 0.01609(9) Uani 1 1 d . .
Li1 Li 0.6268(10) 0.5623(5) 0.1095(3) 0.0220(14) Uani 1 1 d . .
Cl1 Cl 1.38820(13) 0.57310(8) 0.29328(5) 0.0273(2) Uani 1 1 d . .
Cl2 Cl 0.58069(12) 0.14731(7) 0.12396(5) 0.0217(2) Uani 1 1 d . .
Cl3 Cl 0.70400(14) 0.23993(7) 0.39394(5) 0.0257(2) Uani 1 1 d . .
Cl4 Cl 1.04043(15) 0.15795(8) 0.45526(5) 0.0304(2) Uani 1 1 d . .
N1 N 0.9902(4) 0.4584(2) 0.24716(15) 0.0145(6) Uani 1 1 d . .
N2 N 0.8747(4) 0.3332(2) 0.16247(14) 0.0124(6) Uani 1 1 d . .
N3 N 0.9950(4) 0.1919(2) 0.31609(16) 0.0168(6) Uani 1 1 d . .
O1 O 1.0344(4) 0.63707(19) 0.26214(14) 0.0216(6) Uani 1 1 d . .
O2 O 0.8375(4) 0.6175(2) 0.17323(15) 0.0257(7) Uani 1 1 d . .
O3 O 0.6699(4) 0.29883(19) 0.04720(13) 0.0184(6) Uani 1 1 d . .
O4 O 0.6388(4) 0.4406(2) 0.06445(14) 0.0220(6) Uani 1 1 d . .
O5 O 0.6023(4) 0.6373(2) 0.05087(15) 0.0246(6) Uani 1 1 d . .
H5 H 0.517(8) 0.620(4) 0.008(3) 0.036(15) Uiso 1 1 d . .
O6 O 0.4130(5) 0.5554(3) 0.14525(17) 0.0392(9) Uani 1 1 d D .
H6 H 0.384(7) 0.541(4) 0.1780(18) 0.033(15) Uiso 1 1 d D .
C1 C 0.9732(5) 0.3667(3) 0.22373(18) 0.0146(7) Uani 1 1 d . .
C2 C 0.8983(5) 0.4845(3) 0.19958(18) 0.0158(7) Uani 1 1 d . .
C3 C 0.8232(5) 0.4063(3) 0.14698(18) 0.0136(7) Uani 1 1 d . .
C4 C 0.9199(5) 0.5851(3) 0.21119(19) 0.0175(7) Uani 1 1 d . .
C5 C 0.7036(5) 0.3819(3) 0.08185(18) 0.0158(7) Uani 1 1 d . .
C6 C 0.9343(5) 0.2421(3) 0.27821(18) 0.0160(7) Uani 1 1 d . .
H6A H 0.8109 0.2292 0.2631 0.019 Uiso 1 1 calc R U
C7 C 1.0472(5) 0.3114(3) 0.26103(18) 0.0150(7) Uani 1 1 d . .
C8 C 1.2287(5) 0.3294(3) 0.28230(19) 0.0190(8) Uani 1 1 d . .
H8 H 1.3088 0.3777 0.2726 0.023 Uiso 1 1 calc R U
C9 C 1.2889(5) 0.2748(3) 0.3180(2) 0.0208(8) Uani 1 1 d . .
H9 H 1.4116 0.2830 0.3312 0.025 Uiso 1 1 calc R U
C10 C 1.1688(5) 0.2085(3) 0.33417(19) 0.0188(8) Uani 1 1 d . .
H10 H 1.2122 0.1727 0.3595 0.023 Uiso 1 1 calc R U
C11 C 0.9412(5) 0.5425(3) 0.39591(18) 0.0173(7) Uani 1 1 d . .
C12 C 1.1051(5) 0.5225(3) 0.41829(18) 0.0182(8) Uani 1 1 d . .
C13 C 1.2427(5) 0.6082(3) 0.43554(18) 0.0203(8) Uani 1 1 d . .
C14 C 1.1694(5) 0.6789(3) 0.42199(19) 0.0200(8) Uani 1 1 d . .
C15 C 0.9808(5) 0.6391(3) 0.39894(18) 0.0188(8) Uani 1 1 d . .
C16 C 0.7636(6) 0.4736(3) 0.3746(2) 0.0273(9) Uani 1 1 d . .
H16A H 0.7093 0.4727 0.4129 0.041 Uiso 1 1 calc R U
H16B H 0.7763 0.4116 0.3547 0.041 Uiso 1 1 calc R U
H16C H 0.6890 0.4915 0.3425 0.041 Uiso 1 1 calc R U
C17 C 1.1234(7) 0.4335(3) 0.4311(2) 0.0288(9) Uani 1 1 d . .
H17A H 1.2386 0.4251 0.4243 0.043 Uiso 1 1 calc R U
H17B H 1.0301 0.3813 0.4009 0.043 Uiso 1 1 calc R U
H17C H 1.1135 0.4359 0.4765 0.043 Uiso 1 1 calc R U
C18 C 1.4326(6) 0.6199(4) 0.4626(2) 0.0289(10) Uani 1 1 d . .
H18A H 1.4553 0.6412 0.5106 0.043 Uiso 1 1 calc R U
H18B H 1.5066 0.6660 0.4463 0.043 Uiso 1 1 calc R U
H18C H 1.4605 0.5603 0.4484 0.043 Uiso 1 1 calc R U
C19 C 1.2655(6) 0.7779(3) 0.4335(2) 0.0303(10) Uani 1 1 d . .
H19A H 1.2676 0.8132 0.4784 0.046 Uiso 1 1 calc R U
H19B H 1.2058 0.8036 0.4022 0.046 Uiso 1 1 calc R U
H19C H 1.3864 0.7820 0.4273 0.046 Uiso 1 1 calc R U
C20 C 0.8541(6) 0.6908(3) 0.3803(2) 0.0264(9) Uani 1 1 d . .
H20A H 0.7477 0.6467 0.3509 0.040 Uiso 1 1 calc R U
H20B H 0.9086 0.7346 0.3578 0.040 Uiso 1 1 calc R U
H20C H 0.8228 0.7251 0.4199 0.040 Uiso 1 1 calc R U
C21 C 1.0886(5) 0.2256(3) 0.0666(2) 0.0216(8) Uani 1 1 d . .
C22 C 1.0221(5) 0.1408(3) 0.08362(19) 0.0177(7) Uani 1 1 d . .
C23 C 0.8700(5) 0.0856(3) 0.03339(19) 0.0168(7) Uani 1 1 d . .
C24 C 0.8398(5) 0.1344(3) -0.01307(18) 0.0171(7) Uani 1 1 d . .
C25 C 0.9766(5) 0.2225(3) 0.0076(2) 0.0214(8) Uani 1 1 d . .
C26 C 1.2524(6) 0.2996(3) 0.1027(2) 0.0277(9) Uani 1 1 d . .
H26A H 1.2738 0.3475 0.0798 0.042 Uiso 1 1 calc R U
H26B H 1.3522 0.2724 0.1049 0.042 Uiso 1 1 calc R U
H26C H 1.2390 0.3277 0.1473 0.042 Uiso 1 1 calc R U
C27 C 1.1092(6) 0.1121(3) 0.1384(2) 0.0238(8) Uani 1 1 d . .
H27A H 1.0285 0.1023 0.1682 0.036 Uiso 1 1 calc R U
H27B H 1.2164 0.1610 0.1626 0.036 Uiso 1 1 calc R U
H27C H 1.1398 0.0542 0.1204 0.036 Uiso 1 1 calc R U
C28 C 0.7642(6) -0.0109(3) 0.0310(2) 0.0244(9) Uani 1 1 d . .
H28A H 0.8416 -0.0523 0.0295 0.037 Uiso 1 1 calc R U
H28B H 0.6696 -0.0353 -0.0082 0.037 Uiso 1 1 calc R U
H28C H 0.7132 -0.0075 0.0703 0.037 Uiso 1 1 calc R U
C29 C 0.6982(6) 0.1043(3) -0.0738(2) 0.0262(9) Uani 1 1 d . .
H29A H 0.7507 0.0923 -0.1127 0.039 Uiso 1 1 calc R U
H29B H 0.6391 0.1535 -0.0741 0.039 Uiso 1 1 calc R U
H29C H 0.6122 0.0474 -0.0742 0.039 Uiso 1 1 calc R U
C30 C 0.9888(6) 0.2957(3) -0.0275(2) 0.0300(10) Uani 1 1 d . .
H30A H 1.0890 0.3492 -0.0038 0.045 Uiso 1 1 calc R U
H30B H 0.8801 0.3154 -0.0297 0.045 Uiso 1 1 calc R U
H30C H 1.0055 0.2703 -0.0721 0.045 Uiso 1 1 calc R U
C31 C 0.7104(6) -0.0101(3) 0.2705(2) 0.0202(8) Uani 1 1 d . .
C32 C 0.8079(6) -0.0371(3) 0.3210(2) 0.0244(9) Uani 1 1 d . .
C33 C 0.7188(6) -0.0269(3) 0.3754(2) 0.0224(8) Uani 1 1 d . .
C34 C 0.5746(5) 0.0104(3) 0.3603(2) 0.0207(8) Uani 1 1 d . .
C35 C 0.5695(5) 0.0210(3) 0.29498(19) 0.0185(8) Uani 1 1 d . .
C36 C 0.7494(7) -0.0151(3) 0.2039(2) 0.0330(11) Uani 1 1 d . .
H36A H 0.8701 -0.0198 0.2040 0.049 Uiso 1 1 calc R U
H36B H 0.7370 0.0412 0.1923 0.049 Uiso 1 1 calc R U
H36C H 0.6667 -0.0698 0.1717 0.049 Uiso 1 1 calc R U
C37 C 0.9584(7) -0.0785(4) 0.3145(3) 0.0412(13) Uani 1 1 d . .
H37A H 0.9137 -0.1462 0.2966 0.062 Uiso 1 1 calc R U
H37B H 1.0348 -0.0632 0.3578 0.062 Uiso 1 1 calc R U
H37C H 1.0258 -0.0534 0.2849 0.062 Uiso 1 1 calc R U
C38 C 0.7666(7) -0.0526(4) 0.4367(3) 0.0363(11) Uani 1 1 d . .
H38A H 0.7066 -0.1180 0.4303 0.054 Uiso 1 1 calc R U
H38B H 0.7303 -0.0134 0.4729 0.054 Uiso 1 1 calc R U
H38C H 0.8943 -0.0431 0.4473 0.054 Uiso 1 1 calc R U
C39 C 0.4465(6) 0.0295(4) 0.4029(2) 0.0298(10) Uani 1 1 d . .
H39A H 0.4207 0.0882 0.4012 0.045 Uiso 1 1 calc R U
H39B H 0.4969 0.0339 0.4482 0.045 Uiso 1 1 calc R U
H39C H 0.3374 -0.0212 0.3871 0.045 Uiso 1 1 calc R U
C40 C 0.4313(6) 0.0509(3) 0.2581(2) 0.0269(9) Uani 1 1 d . .
H40A H 0.3317 -0.0033 0.2350 0.040 Uiso 1 1 calc R U
H40B H 0.4804 0.0795 0.2261 0.040 Uiso 1 1 calc R U
H40C H 0.3910 0.0962 0.2889 0.040 Uiso 1 1 calc R U
C41 C 0.6193(7) 0.7318(3) 0.0818(3) 0.0356(11) Uani 1 1 d . .
H41A H 0.5086 0.7384 0.0949 0.053 Uiso 1 1 calc R U
H41B H 0.6463 0.7684 0.0512 0.053 Uiso 1 1 calc R U
H41C H 0.7147 0.7544 0.1207 0.053 Uiso 1 1 calc R U
C42 C 0.2467(7) 0.5510(4) 0.1087(3) 0.0432(13) Uani 1 1 d . .
H42A H 0.2528 0.5419 0.0623 0.065 Uiso 1 1 calc R U
H42B H 0.2157 0.6091 0.1256 0.065 Uiso 1 1 calc R U
H42C H 0.1569 0.4988 0.1131 0.065 Uiso 1 1 calc R U

loop_
_atom_site_aniso_label
_atom_site_aniso_U_11
_atom_site_aniso_U_22
_atom_site_aniso_U_33
_atom_site_aniso_U_23
_atom_site_aniso_U_13
_atom_site_aniso_U_12
Rh1 0.01431(15) 0.01476(16) 0.01126(15) 0.00235(11) -0.00001(11) 0.00253(11)
Rh2 0.01232(15) 0.01356(15) 0.01314(15) 0.00183(11) 0.00204(11) 0.00472(11)
Rh3 0.01687(16) 0.01712(16) 0.01606(16) 0.00779(12) 0.00244(11) 0.00535(12)
Li1 0.031(4) 0.018(3) 0.017(3) 0.003(3) -0.001(3) 0.012(3)
Cl1 0.0172(5) 0.0425(6) 0.0208(5) 0.0097(4) 0.0046(4) 0.0042(4)
Cl2 0.0178(4) 0.0217(5) 0.0253(5) 0.0049(4) 0.0089(4) 0.0041(4)
Cl3 0.0299(5) 0.0200(5) 0.0298(5) 0.0068(4) 0.0096(4) 0.0103(4)
Cl4 0.0286(5) 0.0387(6) 0.0213(5) 0.0137(4) -0.0029(4) 0.0030(4)
N1 0.0160(15) 0.0136(14) 0.0136(14) 0.0034(12) 0.0024(12) 0.0040(12)
N2 0.0145(14) 0.0135(14) 0.0102(14) 0.0015(11) 0.0014(11) 0.0084(11)
N3 0.0208(16) 0.0146(15) 0.0174(15) 0.0079(12) 0.0015(12) 0.0073(12)
O1 0.0253(15) 0.0154(13) 0.0194(14) 0.0033(11) -0.0022(11) 0.0024(11)
O2 0.0317(17) 0.0196(14) 0.0239(15) 0.0092(12) -0.0076(12) 0.0078(12)
O3 0.0183(13) 0.0199(14) 0.0157(13) 0.0035(11) -0.0032(10) 0.0082(11)
O4 0.0278(15) 0.0200(14) 0.0170(13) 0.0042(11) -0.0039(11) 0.0102(12)
O5 0.0246(15) 0.0272(16) 0.0204(15) 0.0073(12) -0.0030(12) 0.0079(12)
O6 0.0360(19) 0.063(3) 0.0273(18) 0.0191(17) 0.0130(15) 0.0197(18)
C1 0.0120(16) 0.0160(17) 0.0153(17) 0.0055(14) 0.0021(13) 0.0023(13)
C2 0.0148(17) 0.0172(18) 0.0143(17) 0.0052(14) 0.0020(13) 0.0020(14)
C3 0.0125(16) 0.0144(17) 0.0154(17) 0.0057(14) 0.0018(13) 0.0058(13)
C4 0.0192(18) 0.0166(18) 0.0171(18) 0.0059(14) 0.0036(14) 0.0047(14)
C5 0.0132(16) 0.0202(18) 0.0145(17) 0.0053(14) 0.0016(13) 0.0058(14)
C6 0.0171(17) 0.0150(17) 0.0159(17) 0.0058(14) 0.0005(14) 0.0045(14)
C7 0.0189(18) 0.0143(17) 0.0132(16) 0.0037(13) 0.0033(14) 0.0080(14)
C8 0.0188(18) 0.0195(19) 0.0200(19) 0.0081(15) 0.0029(15) 0.0058(15)
C9 0.0149(18) 0.027(2) 0.024(2) 0.0092(16) 0.0025(15) 0.0108(15)
C10 0.0207(19) 0.0204(19) 0.0187(18) 0.0085(15) 0.0022(15) 0.0101(15)
C11 0.0173(18) 0.0217(19) 0.0134(17) 0.0047(14) 0.0036(14) 0.0065(15)
C12 0.023(2) 0.0216(19) 0.0097(16) 0.0052(14) 0.0005(14) 0.0070(15)
C13 0.0204(19) 0.029(2) 0.0093(16) 0.0016(15) 0.0023(14) 0.0066(16)
C14 0.0202(19) 0.0214(19) 0.0122(17) -0.0039(14) 0.0020(14) 0.0033(15)
C15 0.0176(18) 0.0213(19) 0.0144(17) -0.0010(14) 0.0043(14) 0.0051(15)
C16 0.026(2) 0.024(2) 0.030(2) 0.0070(18) 0.0108(18) 0.0003(17)
C17 0.041(3) 0.027(2) 0.020(2) 0.0078(17) 0.0059(18) 0.0123(19)
C18 0.021(2) 0.045(3) 0.018(2) 0.0022(18) 0.0003(16) 0.0121(19)
C19 0.032(2) 0.020(2) 0.030(2) -0.0003(17) 0.0064(19) -0.0022(18)
C20 0.024(2) 0.025(2) 0.030(2) 0.0054(17) 0.0037(17) 0.0101(17)
C21 0.0138(18) 0.026(2) 0.028(2) 0.0086(17) 0.0080(15) 0.0066(15)
C22 0.0140(17) 0.0218(19) 0.0207(19) 0.0056(15) 0.0066(14) 0.0106(15)
C23 0.0182(18) 0.0166(18) 0.0168(17) -0.0012(14) 0.0068(14) 0.0115(15)
C24 0.0173(18) 0.0211(19) 0.0131(17) 0.0006(14) 0.0047(14) 0.0092(15)
C25 0.0197(19) 0.024(2) 0.023(2) 0.0076(16) 0.0091(16) 0.0071(16)
C26 0.017(2) 0.032(2) 0.032(2) 0.0083(19) 0.0028(17) 0.0051(17)
C27 0.021(2) 0.030(2) 0.025(2) 0.0098(17) 0.0057(16) 0.0134(17)
C28 0.025(2) 0.023(2) 0.022(2) 0.0039(16) 0.0041(16) 0.0038(16)
C29 0.030(2) 0.026(2) 0.0177(19) -0.0017(16) 0.0005(17) 0.0101(18)
C30 0.032(2) 0.030(2) 0.034(2) 0.016(2) 0.015(2) 0.0080(19)
C31 0.025(2) 0.0155(18) 0.0217(19) 0.0058(15) 0.0050(16) 0.0079(15)
C32 0.024(2) 0.0182(19) 0.034(2) 0.0108(17) 0.0041(17) 0.0091(16)
C33 0.024(2) 0.0177(19) 0.028(2) 0.0134(16) 0.0033(17) 0.0051(16)
C34 0.0171(18) 0.0208(19) 0.024(2) 0.0090(16) 0.0041(15) 0.0015(15)
C35 0.0189(18) 0.0184(18) 0.0156(18) 0.0033(14) 0.0018(14) 0.0027(15)
C36 0.042(3) 0.030(2) 0.026(2) 0.0016(19) 0.016(2) 0.009(2)
C37 0.032(3) 0.037(3) 0.066(4) 0.024(3) 0.014(3) 0.021(2)
C38 0.037(3) 0.037(3) 0.041(3) 0.028(2) 0.001(2) 0.007(2)
C39 0.025(2) 0.040(3) 0.026(2) 0.0131(19) 0.0093(18) 0.0051(19)
C40 0.028(2) 0.031(2) 0.022(2) 0.0049(17) 0.0025(17) 0.0121(18)
C41 0.038(3) 0.026(2) 0.040(3) 0.009(2) -0.004(2) 0.012(2)
C42 0.031(3) 0.055(3) 0.046(3) 0.018(3) 0.011(2) 0.010(2)

loop_
_atom_type_symbol
_atom_type_description
_atom_type_scat_dispersion_real
_atom_type_scat_dispersion_imag
_atom_type_scat_source
C C 0.0033 0.0016 'International Tables Vol C Tables 4.2.6.8 and 6.1.1.4'
H H 0.0000 0.0000 'International Tables Vol C Tables 4.2.6.8 and 6.1.1.4'
N N 0.0061 0.0033 'International Tables Vol C Tables 4.2.6.8 and 6.1.1.4'
Cl Cl 0.1484 0.1585 'International Tables Vol C Tables 4.2.6.8 and 6.1.1.4'
Rh Rh -1.1178 0.9187 'International Tables Vol C Tables 4.2.6.8 and 6.1.1.4'
O O 0.0106 0.0060 'International Tables Vol C Tables 4.2.6.8 and 6.1.1.4'
Li Li -0.0003 0.0001 'International Tables Vol C Tables 4.2.6.8 and 6.1.1.4'

loop_
_geom_angle_atom_site_label_1
_geom_angle_atom_site_label_2
_geom_angle_atom_site_label_3
_geom_angle
N1 Rh1 C11 99.68(14)
N1 Rh1 C14 163.28(14)
C11 Rh1 C14 66.29(15)
N1 Rh1 C15 123.59(14)
C11 Rh1 C15 39.24(15)
C14 Rh1 C15 39.70(15)
N1 Rh1 O1 76.08(11)
C11 Rh1 O1 115.37(14)
C14 Rh1 O1 101.08(14)
C15 Rh1 O1 89.59(14)
N1 Rh1 C12 109.81(13)
C11 Rh1 C12 39.71(15)
C14 Rh1 C12 65.80(16)
C15 Rh1 C12 65.98(15)
O1 Rh1 C12 154.22(14)
N1 Rh1 C13 145.56(14)
C11 Rh1 C13 65.54(15)
C14 Rh1 C13 38.41(16)
C15 Rh1 C13 65.12(15)
O1 Rh1 C13 138.13(14)
C12 Rh1 C13 38.96(15)
N1 Rh1 Cl1 87.68(9)
C11 Rh1 Cl1 154.48(11)
C14 Rh1 Cl1 108.90(11)
C15 Rh1 Cl1 147.54(11)
O1 Rh1 Cl1 90.09(9)
C12 Rh1 Cl1 114.82(11)
C13 Rh1 Cl1 94.74(11)
N2 Rh2 C25 118.00(14)
N2 Rh2 C24 157.40(14)
C25 Rh2 C24 39.78(15)
N2 Rh2 O3 76.52(11)
C25 Rh2 O3 91.53(14)
C24 Rh2 O3 96.96(13)
N2 Rh2 C23 151.30(13)
C25 Rh2 C23 65.28(15)
C24 Rh2 C23 38.41(15)
O3 Rh2 C23 131.96(13)
N2 Rh2 C21 98.91(14)
C25 Rh2 C21 38.79(16)
C24 Rh2 C21 65.68(15)
O3 Rh2 C21 121.44(14)
C23 Rh2 C21 65.18(15)
N2 Rh2 C22 113.69(13)
C25 Rh2 C22 65.60(15)
C24 Rh2 C22 65.52(15)
O3 Rh2 C22 157.13(13)
C23 Rh2 C22 39.04(14)
C21 Rh2 C22 39.18(15)
N2 Rh2 Cl2 87.48(9)
C25 Rh2 Cl2 153.89(12)
C24 Rh2 Cl2 114.30(11)
O3 Rh2 Cl2 88.97(8)
C23 Rh2 Cl2 95.50(11)
C21 Rh2 Cl2 149.59(12)
C22 Rh2 Cl2 111.21(11)
C35 Rh3 C32 65.85(16)
C35 Rh3 C34 39.35(15)
C32 Rh3 C34 65.78(16)
C35 Rh3 C31 38.76(15)
C32 Rh3 C31 39.17(15)
C34 Rh3 C31 65.24(16)
C35 Rh3 N3 117.51(13)
C32 Rh3 N3 110.44(15)
C34 Rh3 N3 156.81(14)
C31 Rh3 N3 96.92(14)
C35 Rh3 C33 65.16(15)
C32 Rh3 C33 39.05(17)
C34 Rh3 C33 38.66(16)
C31 Rh3 C33 64.83(16)
N3 Rh3 C33 148.14(15)
C35 Rh3 Cl4 154.94(11)
C32 Rh3 Cl4 102.25(12)
C34 Rh3 Cl4 116.16(11)
C31 Rh3 Cl4 139.92(11)
N3 Rh3 Cl4 87.02(9)
C33 Rh3 Cl4 91.48(12)
C35 Rh3 Cl3 94.60(11)
C32 Rh3 Cl3 158.06(12)
C34 Rh3 Cl3 92.92(12)
C31 Rh3 Cl3 128.33(11)
N3 Rh3 Cl3 86.92(9)
C33 Rh3 Cl3 124.94(12)
Cl4 Rh3 Cl3 91.64(4)
O2 Li1 O4 106.5(4)
O2 Li1 O5 110.4(4)
O4 Li1 O5 112.2(4)
O2 Li1 O6 114.2(4)
O4 Li1 O6 110.9(4)
O5 Li1 O6 102.8(4)
C1 N1 C2 107.4(3)
C1 N1 Rh1 139.1(3)
C2 N1 Rh1 113.5(2)
C1 N2 C3 106.9(3)
C1 N2 Rh2 138.2(3)
C3 N2 Rh2 113.4(2)
C10 N3 C6 117.7(3)
C10 N3 Rh3 121.5(3)
C6 N3 Rh3 120.0(3)
C4 O1 Rh1 116.3(2)
C4 O2 Li1 131.0(3)
C5 O3 Rh2 116.2(2)
C5 O4 Li1 133.6(3)
C41 O5 Li1 115.2(3)
C41 O5 H5 107(3)
Li1 O5 H5 128(3)
C42 O6 Li1 124.0(4)
C42 O6 H6 101(4)
Li1 O6 H6 133(4)
N2 C1 N1 110.4(3)
N2 C1 C7 125.2(3)
N1 C1 C7 124.3(3)
N1 C2 C3 107.7(3)
N1 C2 C4 116.4(3)
C3 C2 C4 135.2(3)
C2 C3 N2 107.5(3)
C2 C3 C5 137.3(3)
N2 C3 C5 115.2(3)
O2 C4 O1 122.2(4)
O2 C4 C2 122.7(4)
O1 C4 C2 115.0(3)
O4 C5 O3 123.1(3)
O4 C5 C3 120.9(3)
O3 C5 C3 115.9(3)
N3 C6 C7 122.1(3)
N3 C6 H6A 119.0
C7 C6 H6A 119.0
C6 C7 C8 119.1(3)
C6 C7 C1 119.4(3)
C8 C7 C1 121.5(3)
C9 C8 C7 118.2(4)
C9 C8 H8 120.9
C7 C8 H8 120.9
C10 C9 C8 119.3(4)
C10 C9 H9 120.3
C8 C9 H9 120.3
N3 C10 C9 123.5(4)
N3 C10 H10 118.3
C9 C10 H10 118.3
C15 C11 C12 107.8(3)
C15 C11 C16 126.8(4)
C12 C11 C16 125.4(4)
C15 C11 Rh1 70.6(2)
C12 C11 Rh1 70.7(2)
C16 C11 Rh1 124.9(3)
C13 C12 C11 107.3(3)
C13 C12 C17 126.0(4)
C11 C12 C17 126.1(4)
C13 C12 Rh1 71.4(2)
C11 C12 Rh1 69.6(2)
C17 C12 Rh1 131.3(3)
C14 C13 C12 109.0(4)
C14 C13 C18 125.7(4)
C12 C13 C18 125.2(4)
C14 C13 Rh1 69.5(2)
C12 C13 Rh1 69.6(2)
C18 C13 Rh1 126.4(3)
C13 C14 C15 107.9(4)
C13 C14 C19 126.4(4)
C15 C14 C19 125.6(4)
C13 C14 Rh1 72.1(2)
C15 C14 Rh1 70.2(2)
C19 C14 Rh1 126.3(3)
C11 C15 C14 108.0(4)
C11 C15 C20 127.0(4)
C14 C15 C20 125.0(4)
C11 C15 Rh1 70.2(2)
C14 C15 Rh1 70.1(2)
C20 C15 Rh1 124.1(3)
C11 C16 H16A 109.5
C11 C16 H16B 109.5
H16A C16 H16B 109.5
C11 C16 H16C 109.5
H16A C16 H16C 109.5
H16B C16 H16C 109.5
C12 C17 H17A 109.5
C12 C17 H17B 109.5
H17A C17 H17B 109.5
C12 C17 H17C 109.5
H17A C17 H17C 109.5
H17B C17 H17C 109.5
C13 C18 H18A 109.5
C13 C18 H18B 109.5
H18A C18 H18B 109.5
C13 C18 H18C 109.5
H18A C18 H18C 109.5
H18B C18 H18C 109.5
C14 C19 H19A 109.5
C14 C19 H19B 109.5
H19A C19 H19B 109.5
C14 C19 H19C 109.5
H19A C19 H19C 109.5
H19B C19 H19C 109.5
C15 C20 H20A 109.5
C15 C20 H20B 109.5
H20A C20 H20B 109.5
C15 C20 H20C 109.5
H20A C20 H20C 109.5
H20B C20 H20C 109.5
C25 C21 C22 108.2(3)
C25 C21 C26 126.7(4)
C22 C21 C26 125.0(4)
C25 C21 Rh2 69.9(2)
C22 C21 Rh2 70.4(2)
C26 C21 Rh2 128.1(3)
C23 C22 C21 107.0(3)
C23 C22 C27 126.9(4)
C21 C22 C27 125.7(4)
C23 C22 Rh2 70.3(2)
C21 C22 Rh2 70.4(2)
C27 C22 Rh2 130.0(3)
C24 C23 C22 109.4(3)
C24 C23 C28 126.3(4)
C22 C23 C28 124.3(4)
C24 C23 Rh2 70.5(2)
C22 C23 Rh2 70.7(2)
C28 C23 Rh2 126.3(3)
C23 C24 C25 107.4(3)
C23 C24 C29 128.4(4)
C25 C24 C29 124.1(4)
C23 C24 Rh2 71.1(2)
C25 C24 Rh2 69.9(2)
C29 C24 Rh2 125.1(3)
C21 C25 C24 108.0(4)
C21 C25 C30 127.7(4)
C24 C25 C30 124.3(4)
C21 C25 Rh2 71.3(2)
C24 C25 Rh2 70.3(2)
C30 C25 Rh2 122.8(3)
C21 C26 H26A 109.5
C21 C26 H26B 109.5
H26A C26 H26B 109.5
C21 C26 H26C 109.5
H26A C26 H26C 109.5
H26B C26 H26C 109.5
C22 C27 H27A 109.5
C22 C27 H27B 109.5
H27A C27 H27B 109.5
C22 C27 H27C 109.5
H27A C27 H27C 109.5
H27B C27 H27C 109.5
C23 C28 H28A 109.5
C23 C28 H28B 109.5
H28A C28 H28B 109.5
C23 C28 H28C 109.5
H28A C28 H28C 109.5
H28B C28 H28C 109.5
C24 C29 H29A 109.5
C24 C29 H29B 109.5
H29A C29 H29B 109.5
C24 C29 H29C 109.5
H29A C29 H29C 109.5
H29B C29 H29C 109.5
C25 C30 H30A 109.5
C25 C30 H30B 109.5
H30A C30 H30B 109.5
C25 C30 H30C 109.5
H30A C30 H30C 109.5
H30B C30 H30C 109.5
C35 C31 C32 108.5(4)
C35 C31 C36 126.0(4)
C32 C31 C36 125.5(4)
C35 C31 Rh3 70.0(2)
C32 C31 Rh3 69.8(2)
C36 C31 Rh3 126.6(3)
C33 C32 C31 107.0(4)
C33 C32 C37 126.5(4)
C31 C32 C37 126.1(4)
C33 C32 Rh3 71.2(2)
C31 C32 Rh3 71.0(2)
C37 C32 Rh3 128.4(3)
C34 C33 C32 108.7(4)
C34 C33 C38 125.5(4)
C32 C33 C38 125.8(4)
C34 C33 Rh3 70.1(2)
C32 C33 Rh3 69.7(2)
C38 C33 Rh3 127.0(3)
C33 C34 C35 107.7(4)
C33 C34 C39 125.9(4)
C35 C34 C39 126.3(4)
C33 C34 Rh3 71.3(2)
C35 C34 Rh3 70.1(2)
C39 C34 Rh3 126.8(3)
C31 C35 C34 107.9(4)
C31 C35 C40 126.5(4)
C34 C35 C40 125.4(4)
C31 C35 Rh3 71.2(2)
C34 C35 Rh3 70.5(2)
C40 C35 Rh3 127.9(3)
C31 C36 H36A 109.5
C31 C36 H36B 109.5
H36A C36 H36B 109.5
C31 C36 H36C 109.5
H36A C36 H36C 109.5
H36B C36 H36C 109.5
C32 C37 H37A 109.5
C32 C37 H37B 109.5
H37A C37 H37B 109.5
C32 C37 H37C 109.5
H37A C37 H37C 109.5
H37B C37 H37C 109.5
C33 C38 H38A 109.5
C33 C38 H38B 109.5
H38A C38 H38B 109.5
C33 C38 H38C 109.5
H38A C38 H38C 109.5
H38B C38 H38C 109.5
C34 C39 H39A 109.5
C34 C39 H39B 109.5
H39A C39 H39B 109.5
C34 C39 H39C 109.5
H39A C39 H39C 109.5
H39B C39 H39C 109.5
C35 C40 H40A 109.5
C35 C40 H40B 109.5
H40A C40 H40B 109.5
C35 C40 H40C 109.5
H40A C40 H40C 109.5
H40B C40 H40C 109.5
O5 C41 H41A 109.5
O5 C41 H41B 109.5
H41A C41 H41B 109.5
O5 C41 H41C 109.5
H41A C41 H41C 109.5
H41B C41 H41C 109.5
O6 C42 H42A 109.5
O6 C42 H42B 109.5
H42A C42 H42B 109.5
O6 C42 H42C 109.5
H42A C42 H42C 109.5
H42B C42 H42C 109.5

loop_
_geom_bond_atom_site_label_1
_geom_bond_atom_site_label_2
_geom_bond_distance
Rh1 N1 2.119(3)
Rh1 C11 2.132(4)
Rh1 C14 2.137(4)
Rh1 C15 2.138(4)
Rh1 O1 2.144(3)
Rh1 C12 2.147(4)
Rh1 C13 2.171(4)
Rh1 Cl1 2.4114(11)
Rh2 N2 2.096(3)
Rh2 C25 2.141(4)
Rh2 C24 2.147(4)
Rh2 O3 2.151(3)
Rh2 C23 2.154(4)
Rh2 C21 2.159(4)
Rh2 C22 2.159(4)
Rh2 Cl2 2.3839(10)
Rh3 C35 2.146(4)
Rh3 C32 2.147(4)
Rh3 C34 2.151(4)
Rh3 C31 2.163(4)
Rh3 N3 2.163(3)
Rh3 C33 2.167(4)
Rh3 Cl4 2.3953(11)
Rh3 Cl3 2.4132(11)
Li1 O2 1.888(8)
Li1 O4 1.917(7)
Li1 O5 1.925(8)
Li1 O6 1.954(8)
N1 C1 1.347(5)
N1 C2 1.367(5)
N2 C1 1.345(5)
N2 C3 1.380(5)
N3 C10 1.332(5)
N3 C6 1.365(5)
O1 C4 1.278(5)
O2 C4 1.243(5)
O3 C5 1.259(5)
O4 C5 1.244(5)
O5 C41 1.411(6)
O5 H5 1.00(6)
O6 C42 1.422(6)
O6 H6 0.835(19)
C1 C7 1.467(5)
C2 C3 1.379(5)
C2 C4 1.474(5)
C3 C5 1.489(5)
C6 C7 1.390(5)
C6 H6A 0.9500
C7 C8 1.396(5)
C8 C9 1.387(5)
C8 H8 0.9500
C9 C10 1.379(6)
C9 H9 0.9500
C10 H10 0.9500
C11 C15 1.434(6)
C11 C12 1.453(5)
C11 C16 1.496(5)
C12 C13 1.440(6)
C12 C17 1.498(6)
C13 C14 1.418(6)
C13 C18 1.497(6)
C14 C15 1.452(5)
C14 C19 1.485(6)
C15 C20 1.491(6)
C16 H16A 0.9800
C16 H16B 0.9800
C16 H16C 0.9800
C17 H17A 0.9800
C17 H17B 0.9800
C17 H17C 0.9800
C18 H18A 0.9800
C18 H18B 0.9800
C18 H18C 0.9800
C19 H19A 0.9800
C19 H19B 0.9800
C19 H19C 0.9800
C20 H20A 0.9800
C20 H20B 0.9800
C20 H20C 0.9800
C21 C25 1.428(6)
C21 C22 1.448(6)
C21 C26 1.489(6)
C22 C23 1.441(5)
C22 C27 1.493(6)
C23 C24 1.415(5)
C23 C28 1.519(6)
C24 C25 1.459(6)
C24 C29 1.499(5)
C25 C30 1.496(6)
C26 H26A 0.9800
C26 H26B 0.9800
C26 H26C 0.9800
C27 H27A 0.9800
C27 H27B 0.9800
C27 H27C 0.9800
C28 H28A 0.9800
C28 H28B 0.9800
C28 H28C 0.9800
C29 H29A 0.9800
C29 H29B 0.9800
C29 H29C 0.9800
C30 H30A 0.9800
C30 H30B 0.9800
C30 H30C 0.9800
C31 C35 1.430(6)
C31 C32 1.445(6)
C31 C36 1.491(6)
C32 C33 1.442(6)
C32 C37 1.487(6)
C33 C34 1.429(6)
C33 C38 1.489(6)
C34 C35 1.447(5)
C34 C39 1.490(6)
C35 C40 1.490(6)
C36 H36A 0.9800
C36 H36B 0.9800
C36 H36C 0.9800
C37 H37A 0.9800
C37 H37B 0.9800
C37 H37C 0.9800
C38 H38A 0.9800
C38 H38B 0.9800
C38 H38C 0.9800
C39 H39A 0.9800
C39 H39B 0.9800
C39 H39C 0.9800
C40 H40A 0.9800
C40 H40B 0.9800
C40 H40C 0.9800
C41 H41A 0.9800
C41 H41B 0.9800
C41 H41C 0.9800
C42 H42A 0.9800
C42 H42B 0.9800
C42 H42C 0.9800

loop_
_geom_hbond_atom_site_label_D
_geom_hbond_atom_site_label_H
_geom_hbond_atom_site_label_A
_geom_hbond_distance_DH
_geom_hbond_distance_HA
_geom_hbond_distance_DA
_geom_hbond_angle_DHA
_geom_hbond_site_symmetry_A
O5 H5 O3 1.00(6) 2.50(6) 3.290(4) 135(4) 2_665
O6 H6 Cl1 0.835(19) 2.39(3) 3.158(4) 152(5) 1_455

loop_
_geom_torsion_atom_site_label_1
_geom_torsion_atom_site_label_2
_geom_torsion_atom_site_label_3
_geom_torsion_atom_site_label_4
_geom_torsion
O4 Li1 O2 C4 -42.1(6)
O5 Li1 O2 C4 -164.1(4)
O6 Li1 O2 C4 80.6(6)
C3 N2 C1 N1 -1.6(4)
Rh2 N2 C1 N1 163.0(3)
C3 N2 C1 C7 176.5(3)
Rh2 N2 C1 C7 -18.9(6)
C2 N1 C1 N2 0.5(4)
Rh1 N1 C1 N2 -177.9(3)
C2 N1 C1 C7 -177.6(3)
Rh1 N1 C1 C7 4.0(6)
C1 N1 C2 C3 0.7(4)
Rh1 N1 C2 C3 179.6(2)
C1 N1 C2 C4 -171.6(3)
Rh1 N1 C2 C4 7.3(4)
N1 C2 C3 N2 -1.7(4)
C4 C2 C3 N2 168.5(4)
N1 C2 C3 C5 176.6(4)
C4 C2 C3 C5 -13.2(8)
C1 N2 C3 C2 2.0(4)
Rh2 N2 C3 C2 -166.8(2)
C1 N2 C3 C5 -176.7(3)
Rh2 N2 C3 C5 14.4(4)
Li1 O2 C4 O1 -161.8(4)
Li1 O2 C4 C2 20.7(7)
Rh1 O1 C4 O2 166.4(3)
Rh1 O1 C4 C2 -15.9(4)
N1 C2 C4 O2 -176.6(4)
C3 C2 C4 O2 13.9(7)
N1 C2 C4 O1 5.7(5)
C3 C2 C4 O1 -163.9(4)
Li1 O4 C5 O3 166.8(4)
Li1 O4 C5 C3 -11.4(7)
Rh2 O3 C5 O4 172.2(3)
Rh2 O3 C5 C3 -9.6(4)
C2 C3 C5 O4 -3.2(7)
N2 C3 C5 O4 175.0(3)
C2 C3 C5 O3 178.6(4)
N2 C3 C5 O3 -3.2(5)
C10 N3 C6 C7 -2.9(6)
Rh3 N3 C6 C7 167.1(3)
N3 C6 C7 C8 1.0(6)
N3 C6 C7 C1 -176.1(3)
N2 C1 C7 C6 -63.9(5)
N1 C1 C7 C6 114.0(4)
N2 C1 C7 C8 119.0(4)
N1 C1 C7 C8 -63.1(5)
C6 C7 C8 C9 2.2(6)
C1 C7 C8 C9 179.3(4)
C7 C8 C9 C10 -3.4(6)
C6 N3 C10 C9 1.7(6)
Rh3 N3 C10 C9 -168.2(3)
C8 C9 C10 N3 1.5(6)
C15 C11 C12 C13 0.7(4)
C16 C11 C12 C13 -178.4(4)
Rh1 C11 C12 C13 61.9(3)
C15 C11 C12 C17 172.0(4)
C16 C11 C12 C17 -7.2(6)
Rh1 C11 C12 C17 -126.9(4)
C15 C11 C12 Rh1 -61.2(3)
C16 C11 C12 Rh1 119.7(4)
C11 C12 C13 C14 -2.3(4)
C17 C12 C13 C14 -173.5(4)
Rh1 C12 C13 C14 58.4(3)
C11 C12 C13 C18 178.5(4)
C17 C12 C13 C18 7.2(6)
Rh1 C12 C13 C18 -120.8(4)
C11 C12 C13 Rh1 -60.7(3)
C17 C12 C13 Rh1 128.0(4)
C12 C13 C14 C15 2.9(4)
C18 C13 C14 C15 -177.8(4)
Rh1 C13 C14 C15 61.4(3)
C12 C13 C14 C19 179.1(4)
C18 C13 C14 C19 -1.6(7)
Rh1 C13 C14 C19 -122.4(4)
C12 C13 C14 Rh1 -58.5(3)
C18 C13 C14 Rh1 120.7(4)
C12 C11 C15 C14 1.1(4)
C16 C11 C15 C14 -179.8(4)
Rh1 C11 C15 C14 -60.2(3)
C12 C11 C15 C20 179.5(4)
C16 C11 C15 C20 -1.4(7)
Rh1 C11 C15 C20 118.3(4)
C12 C11 C15 Rh1 61.2(3)
C16 C11 C15 Rh1 -119.6(4)
C13 C14 C15 C11 -2.5(4)
C19 C14 C15 C11 -178.7(4)
Rh1 C14 C15 C11 60.2(3)
C13 C14 C15 C20 179.1(4)
C19 C14 C15 C20 2.8(7)
Rh1 C14 C15 C20 -118.3(4)
C13 C14 C15 Rh1 -62.7(3)
C19 C14 C15 Rh1 121.1(4)
C25 C21 C22 C23 1.1(4)
C26 C21 C22 C23 -175.5(4)
Rh2 C21 C22 C23 61.1(2)
C25 C21 C22 C27 174.3(4)
C26 C21 C22 C27 -2.3(6)
Rh2 C21 C22 C27 -125.8(4)
C25 C21 C22 Rh2 -60.0(3)
C26 C21 C22 Rh2 123.5(4)
C21 C22 C23 C24 -1.0(4)
C27 C22 C23 C24 -174.0(4)
Rh2 C22 C23 C24 60.2(3)
C21 C22 C23 C28 177.5(4)
C27 C22 C23 C28 4.4(6)
Rh2 C22 C23 C28 -121.3(4)
C21 C22 C23 Rh2 -61.1(3)
C27 C22 C23 Rh2 125.8(4)
C22 C23 C24 C25 0.5(4)
C28 C23 C24 C25 -178.0(4)
Rh2 C23 C24 C25 60.7(3)
C22 C23 C24 C29 179.5(4)
C28 C23 C24 C29 1.0(6)
Rh2 C23 C24 C29 -120.3(4)
C22 C23 C24 Rh2 -60.3(3)
C28 C23 C24 Rh2 121.3(4)
C22 C21 C25 C24 -0.8(5)
C26 C21 C25 C24 175.7(4)
Rh2 C21 C25 C24 -61.1(3)
C22 C21 C25 C30 177.7(4)
C26 C21 C25 C30 -5.8(7)
Rh2 C21 C25 C30 117.4(4)
C22 C21 C25 Rh2 60.3(3)
C26 C21 C25 Rh2 -123.2(4)
C23 C24 C25 C21 0.2(4)
C29 C24 C25 C21 -178.9(4)
Rh2 C24 C25 C21 61.7(3)
C23 C24 C25 C30 -178.4(4)
C29 C24 C25 C30 2.5(6)
Rh2 C24 C25 C30 -116.9(4)
C23 C24 C25 Rh2 -61.5(3)
C29 C24 C25 Rh2 119.4(4)
C35 C31 C32 C33 3.0(5)
C36 C31 C32 C33 -176.2(4)
Rh3 C31 C32 C33 62.5(3)
C35 C31 C32 C37 176.3(4)
C36 C31 C32 C37 -3.0(7)
Rh3 C31 C32 C37 -124.2(5)
C35 C31 C32 Rh3 -59.5(3)
C36 C31 C32 Rh3 121.2(4)
C31 C32 C33 C34 -3.0(5)
C37 C32 C33 C34 -176.2(4)
Rh3 C32 C33 C34 59.4(3)
C31 C32 C33 C38 175.9(4)
C37 C32 C33 C38 2.7(7)
Rh3 C32 C33 C38 -121.7(4)
C31 C32 C33 Rh3 -62.4(3)
C37 C32 C33 Rh3 124.4(5)
C32 C33 C34 C35 1.8(5)
C38 C33 C34 C35 -177.1(4)
Rh3 C33 C34 C35 61.0(3)
C32 C33 C34 C39 178.4(4)
C38 C33 C34 C39 -0.5(7)
Rh3 C33 C34 C39 -122.4(4)
C32 C33 C34 Rh3 -59.2(3)
C38 C33 C34 Rh3 121.9(4)
C32 C31 C35 C34 -1.9(5)
C36 C31 C35 C34 177.3(4)
Rh3 C31 C35 C34 -61.3(3)
C32 C31 C35 C40 -176.9(4)
C36 C31 C35 C40 2.4(7)
Rh3 C31 C35 C40 123.7(4)
C32 C31 C35 Rh3 59.4(3)
C36 C31 C35 Rh3 -121.4(4)
C33 C34 C35 C31 0.1(4)
C39 C34 C35 C31 -176.5(4)
Rh3 C34 C35 C31 61.8(3)
C33 C34 C35 C40 175.1(4)
C39 C34 C35 C40 -1.5(7)
Rh3 C34 C35 C40 -123.2(4)
C33 C34 C35 Rh3 -61.7(3)
C39 C34 C35 Rh3 121.7(4)

loop_
_platon_squeeze_void_nr
_platon_squeeze_void_average_x
_platon_squeeze_void_average_y
_platon_squeeze_void_average_z
_platon_squeeze_void_volume
_platon_squeeze_void_count_electrons
1 -0.310 0.198 0.777 107.0 23.0
2 0.310 0.802 0.223 106.9 21.8
3 0.436 0.641 0.766 23.8 -2.6
4 0.563 0.359 0.234 23.7 -2.9
